data_4064519
loop_
_publ_author_name
'Tanabe, Makoto'
'Jiang, Jian'
'Yamazawa, Hideto'
'Osakada, Kohtaro'
'Ohmura, Toshimichi'
'Suginome, Michinori'

_publ_section_title
;
 Dinuclear Palladium and Platinum Complexes with Bridging Silylene
 Ligands. Preparation Using (Aminosilyl)boronic Ester as the Ligand
 Precursor and Their Reactions with Alkynes
;
_journal_issue 15
_journal_name_full Organometallics
_journal_page_first 3981
_journal_paper_doi 10.1021/om200156g
_journal_volume 30
_journal_year 2011
_chemical_formula_moiety 'C47.50 H52 P2 Pd Si2'
_chemical_formula_sum 'C47.5 H52 P2 Pd Si2'
_chemical_formula_weight 847.45
_space_group_IT_number 14
_symmetry_cell_setting monoclinic
_symmetry_Int_Tables_number 14
_symmetry_space_group_name_Hall '-P 2yn'
_symmetry_space_group_name_H-M 'P 1 21/n 1'
_atom_sites_solution_hydrogens geom
_atom_sites_solution_primary direct
_atom_sites_solution_secondary difmap
_cell_angle_alpha 90.0000
_cell_angle_beta 96.812(2)
_cell_angle_gamma 90.0000
_cell_formula_units_Z 4
_cell_length_a 10.1130(14)
_cell_length_b 20.167(3)
_cell_length_c 21.381(3)
_cell_measurement_reflns_used 10754
_cell_measurement_temperature 113
_cell_measurement_theta_max 27.48
_cell_measurement_theta_min 3.03
_cell_volume 4329.8(11)
_computing_cell_refinement CrystalClear
_computing_data_collection 'CrystalClear (Rigaku/MSC Inc., 2006)'
_computing_data_reduction CrystalClear
_computing_molecular_graphics 'CrystalStructure 4.0'
_computing_publication_material 'CrystalStructure 4.0 (Rigaku, 2010)'
_computing_structure_refinement 'SHELXL97 (Sheldrick, 2008)'
_computing_structure_solution 'SIR2004 (Burla, et al., 2005)'
_diffrn_ambient_temperature 113
_diffrn_detector_area_resol_mean 7.314
_diffrn_measured_fraction_theta_full 0.991
_diffrn_measured_fraction_theta_max 0.991
_diffrn_measurement_device_type 'Rigaku Saturn70'
_diffrn_measurement_method \w
_diffrn_radiation_type 'Mo K\a'
_diffrn_radiation_wavelength 0.71070
_diffrn_reflns_av_R_equivalents 0.0737
_diffrn_reflns_limit_h_max 13
_diffrn_reflns_limit_h_min -9
_diffrn_reflns_limit_k_max 26
_diffrn_reflns_limit_k_min -26
_diffrn_reflns_limit_l_max 27
_diffrn_reflns_limit_l_min -27
_diffrn_reflns_number 33888
_diffrn_reflns_theta_full 27.49
_diffrn_reflns_theta_max 27.48
_diffrn_standards_number 0
_exptl_absorpt_coefficient_mu 0.589
_exptl_absorpt_correction_T_max 0.932
_exptl_absorpt_correction_T_min 0.743
_exptl_absorpt_correction_type multi-scan
_exptl_absorpt_process_details 'REQAB (Rigaku, 1998)'
_exptl_crystal_colour colorless
_exptl_crystal_density_diffrn 1.300
_exptl_crystal_density_method 'not measured'
_exptl_crystal_description prism
_exptl_crystal_F_000 1764.00
_exptl_crystal_size_max 0.150
_exptl_crystal_size_mid 0.150
_exptl_crystal_size_min 0.120
_refine_diff_density_max 0.840
_refine_diff_density_min -0.510
_refine_ls_extinction_method none
_refine_ls_goodness_of_fit_ref 1.093
_refine_ls_hydrogen_treatment constr
_refine_ls_number_parameters 479
_refine_ls_number_reflns 9841
_refine_ls_number_restraints 1
_refine_ls_R_factor_all 0.0666
_refine_ls_R_factor_gt 0.0470
_refine_ls_shift/su_max 0.001
_refine_ls_structure_factor_coef Fsqd
_refine_ls_weighting_details 'w = 1/[\s^2^(Fo^2^)+(0.0515P)^2^+0.0000P] where P=(Fo^2^+2Fc^2^)/3'
_refine_ls_weighting_scheme calc
_refine_ls_wR_factor_gt 0.1080
_refine_ls_wR_factor_ref 0.1175
_reflns_number_gt 7738
_reflns_number_total 9841
_reflns_threshold_expression F^2^>2.0\s(F^2^)
_cod_data_source_file om200156g_si_001.cif
_cod_data_source_block complex6
_cod_original_cell_volume 4329.7(11)
_cod_original_formula_sum 'C47.50 H52 P2 Pd Si2'
_cod_database_code 4064519

loop_
_symmetry_equiv_pos_site_id
_symmetry_equiv_pos_as_xyz
1 +X,+Y,+Z
2 1/2-X,1/2+Y,1/2-Z
3 -X,-Y,-Z
4 1/2+X,1/2-Y,1/2+Z

loop_
_atom_site_label
_atom_site_type_symbol
_atom_site_fract_x
_atom_site_fract_y
_atom_site_fract_z
_atom_site_U_iso_or_equiv
_atom_site_adp_type
_atom_site_occupancy
_atom_site_symmetry_multiplicity
_atom_site_calc_flag
_atom_site_refinement_flags
Pd1 Pd 0.19236(2) 0.269892(11) 0.325980(10) 0.01529(8) Uani 1.0 4 d .
P1 P 0.07956(8) 0.24290(4) 0.22506(4) 0.02074(18) Uani 1.0 4 d .
P2 P 0.05156(8) 0.20408(4) 0.38416(4) 0.02151(18) Uani 1.0 4 d .
Si1 Si 0.33812(8) 0.29857(4) 0.41664(4) 0.01544(18) Uani 1.0 4 d .
Si2 Si 0.35130(8) 0.33646(4) 0.28401(4) 0.01545(18) Uani 1.0 4 d .
C1 C 0.4922(3) 0.34776(14) 0.40214(14) 0.0158(6) Uani 1.0 4 d .
C2 C 0.4931(3) 0.36962(14) 0.34237(14) 0.0165(6) Uani 1.0 4 d .
C3 C 0.5937(3) 0.36626(15) 0.45530(13) 0.0171(6) Uani 1.0 4 d .
C4 C 0.6771(3) 0.31860(17) 0.48756(14) 0.0241(7) Uani 1.0 4 d .
C5 C 0.7669(4) 0.33662(18) 0.53871(15) 0.0274(8) Uani 1.0 4 d .
C6 C 0.7742(4) 0.40177(19) 0.55935(15) 0.0314(9) Uani 1.0 4 d .
C7 C 0.6936(3) 0.44970(18) 0.52835(15) 0.0269(8) Uani 1.0 4 d .
C8 C 0.6046(3) 0.43203(16) 0.47597(14) 0.0209(7) Uani 1.0 4 d .
C9 C 0.6029(3) 0.41009(15) 0.32039(14) 0.0196(7) Uani 1.0 4 d .
C10 C 0.5768(4) 0.46891(16) 0.28611(15) 0.0257(8) Uani 1.0 4 d .
C11 C 0.6784(4) 0.50328(18) 0.26224(18) 0.0360(9) Uani 1.0 4 d .
C12 C 0.8078(4) 0.4802(2) 0.27192(18) 0.0389(10) Uani 1.0 4 d .
C13 C 0.8354(4) 0.4231(2) 0.30611(17) 0.0353(9) Uani 1.0 4 d .
C14 C 0.7347(4) 0.38816(18) 0.33033(15) 0.0286(8) Uani 1.0 4 d .
C15 C 0.4030(4) 0.21909(15) 0.45663(15) 0.0228(7) Uani 1.0 4 d .
C16 C 0.3807(4) 0.19904(17) 0.51716(16) 0.0340(9) Uani 1.0 4 d .
C17 C 0.4275(5) 0.13799(19) 0.54144(18) 0.0530(13) Uani 1.0 4 d .
C18 C 0.4964(5) 0.09620(18) 0.5070(2) 0.0556(13) Uani 1.0 4 d .
C19 C 0.5208(5) 0.11462(19) 0.4469(2) 0.0457(11) Uani 1.0 4 d .
C20 C 0.4742(4) 0.17516(16) 0.42213(16) 0.0281(8) Uani 1.0 4 d .
C21 C 0.2596(3) 0.35134(14) 0.47570(14) 0.0179(7) Uani 1.0 4 d .
C22 C 0.3270(3) 0.36922(15) 0.53495(14) 0.0200(7) Uani 1.0 4 d .
C23 C 0.2699(4) 0.41148(15) 0.57525(14) 0.0235(7) Uani 1.0 4 d .
C24 C 0.1435(4) 0.43650(16) 0.55839(16) 0.0268(8) Uani 1.0 4 d .
C25 C 0.0754(4) 0.41967(16) 0.50097(16) 0.0260(8) Uani 1.0 4 d .
C26 C 0.1324(3) 0.37856(15) 0.45973(15) 0.0211(7) Uani 1.0 4 d .
C27 C 0.2640(3) 0.41341(15) 0.24730(14) 0.0182(7) Uani 1.0 4 d .
C28 C 0.2467(3) 0.43054(16) 0.18305(14) 0.0230(7) Uani 1.0 4 d .
C29 C 0.1865(4) 0.48958(16) 0.16226(15) 0.0260(8) Uani 1.0 4 d .
C30 C 0.1419(4) 0.53358(17) 0.20450(16) 0.0282(8) Uani 1.0 4 d .
C31 C 0.1568(4) 0.51769(17) 0.26793(16) 0.0278(8) Uani 1.0 4 d .
C32 C 0.2162(3) 0.45859(16) 0.28868(15) 0.0216(7) Uani 1.0 4 d .
C33 C 0.4455(3) 0.29212(15) 0.22425(14) 0.0185(7) Uani 1.0 4 d .
C34 C 0.4564(3) 0.22293(15) 0.22486(15) 0.0225(7) Uani 1.0 4 d .
C35 C 0.5278(3) 0.18920(16) 0.18292(16) 0.0272(8) Uani 1.0 4 d .
C36 C 0.5874(4) 0.22452(17) 0.13789(16) 0.0273(8) Uani 1.0 4 d .
C37 C 0.5808(4) 0.29298(17) 0.13761(15) 0.0251(7) Uani 1.0 4 d .
C38 C 0.5127(3) 0.32641(16) 0.18075(14) 0.0221(7) Uani 1.0 4 d .
C39 C 0.1411(4) 0.2650(2) 0.15108(16) 0.0372(10) Uani 1.0 4 d .
C40 C -0.0877(4) 0.2755(3) 0.20927(18) 0.0472(12) Uani 1.0 4 d .
C41 C 0.0591(5) 0.15430(19) 0.21107(18) 0.0483(11) Uani 1.0 4 d .
C42 C -0.1226(4) 0.1883(2) 0.35321(18) 0.0378(9) Uani 1.0 4 d .
C43 C 0.1172(4) 0.11993(16) 0.39165(17) 0.0320(8) Uani 1.0 4 d .
C44 C 0.0268(4) 0.22310(18) 0.46542(17) 0.0361(9) Uani 1.0 4 d .
C45 C 0.3740(9) 0.4635(4) 0.0007(4) 0.103(3) Uani 1.0 4 d .
C46 C 0.4788(7) 0.4562(3) 0.0438(3) 0.0675(17) Uani 1.0 4 d .
C47 C 0.5998(9) 0.4868(4) 0.0469(4) 0.097(3) Uani 1.0 4 d .
C48 C 0.6973(10) 0.4889(7) 0.0811(7) 0.118(7) Uani 0.5000 4 d .
H1 H 0.6719 0.2737 0.4742 0.0289 Uiso 1.0 4 calc R
H2 H 0.8238 0.3041 0.5598 0.0329 Uiso 1.0 4 calc R
H3 H 0.8348 0.4135 0.5950 0.0377 Uiso 1.0 4 calc R
H4 H 0.6988 0.4944 0.5425 0.0323 Uiso 1.0 4 calc R
H5 H 0.5506 0.4652 0.4541 0.0251 Uiso 1.0 4 calc R
H6 H 0.4883 0.4854 0.2792 0.0308 Uiso 1.0 4 calc R
H7 H 0.6589 0.5430 0.2391 0.0432 Uiso 1.0 4 calc R
H8 H 0.8771 0.5035 0.2551 0.0467 Uiso 1.0 4 calc R
H9 H 0.9245 0.4073 0.3132 0.0423 Uiso 1.0 4 calc R
H10 H 0.7557 0.3489 0.3539 0.0343 Uiso 1.0 4 calc R
H11 H 0.3330 0.2273 0.5421 0.0408 Uiso 1.0 4 calc R
H12 H 0.4112 0.1254 0.5826 0.0635 Uiso 1.0 4 calc R
H13 H 0.5275 0.0548 0.5240 0.0667 Uiso 1.0 4 calc R
H14 H 0.5691 0.0859 0.4227 0.0548 Uiso 1.0 4 calc R
H15 H 0.4910 0.1871 0.3808 0.0337 Uiso 1.0 4 calc R
H16 H 0.4134 0.3519 0.5475 0.0239 Uiso 1.0 4 calc R
H17 H 0.3178 0.4233 0.6146 0.0282 Uiso 1.0 4 calc R
H18 H 0.1039 0.4651 0.5862 0.0321 Uiso 1.0 4 calc R
H19 H -0.0119 0.4365 0.4895 0.0312 Uiso 1.0 4 calc R
H20 H 0.0845 0.3686 0.4199 0.0253 Uiso 1.0 4 calc R
H21 H 0.2769 0.4010 0.1532 0.0276 Uiso 1.0 4 calc R
H22 H 0.1759 0.4998 0.1186 0.0312 Uiso 1.0 4 calc R
H23 H 0.1015 0.5742 0.1903 0.0338 Uiso 1.0 4 calc R
H24 H 0.1260 0.5475 0.2974 0.0334 Uiso 1.0 4 calc R
H25 H 0.2248 0.4485 0.3324 0.0259 Uiso 1.0 4 calc R
H26 H 0.4140 0.1983 0.2547 0.0270 Uiso 1.0 4 calc R
H27 H 0.5357 0.1423 0.1851 0.0326 Uiso 1.0 4 calc R
H28 H 0.6322 0.2018 0.1076 0.0328 Uiso 1.0 4 calc R
H29 H 0.6232 0.3174 0.1076 0.0302 Uiso 1.0 4 calc R
H30 H 0.5118 0.3735 0.1807 0.0265 Uiso 1.0 4 calc R
H31 H 0.0885 0.2420 0.1162 0.0446 Uiso 1.0 4 calc R
H32 H 0.2348 0.2520 0.1526 0.0446 Uiso 1.0 4 calc R
H33 H 0.1331 0.3131 0.1446 0.0446 Uiso 1.0 4 calc R
H34 H -0.1446 0.2547 0.2377 0.0566 Uiso 1.0 4 calc R
H35 H -0.1230 0.2660 0.1655 0.0566 Uiso 1.0 4 calc R
H36 H -0.0860 0.3236 0.2160 0.0566 Uiso 1.0 4 calc R
H37 H 0.0217 0.1467 0.1672 0.0580 Uiso 1.0 4 calc R
H38 H -0.0013 0.1361 0.2393 0.0580 Uiso 1.0 4 calc R
H39 H 0.1459 0.1323 0.2191 0.0580 Uiso 1.0 4 calc R
H40 H -0.1645 0.1608 0.3832 0.0453 Uiso 1.0 4 calc R
H41 H -0.1261 0.1651 0.3128 0.0453 Uiso 1.0 4 calc R
H42 H -0.1703 0.2305 0.3472 0.0453 Uiso 1.0 4 calc R
H43 H 0.1321 0.1032 0.3500 0.0384 Uiso 1.0 4 calc R
H44 H 0.0533 0.0912 0.4097 0.0384 Uiso 1.0 4 calc R
H45 H 0.2017 0.1201 0.4193 0.0384 Uiso 1.0 4 calc R
H46 H 0.1122 0.2202 0.4922 0.0433 Uiso 1.0 4 calc R
H47 H -0.0360 0.1913 0.4800 0.0433 Uiso 1.0 4 calc R
H48 H -0.0091 0.2681 0.4676 0.0433 Uiso 1.0 4 calc R
H49 H 0.2927 0.4398 0.0005 0.1242 Uiso 1.0 4 calc R
H50 H 0.4683 0.4257 0.0767 0.0810 Uiso 1.0 4 calc R
H51 H 0.7678 0.4651 0.0627 0.1422 Uiso 1.0 4 calc R
H52 H 0.6828 0.4682 0.1212 0.1422 Uiso 1.0 4 calc R
H53 H 0.7239 0.5353 0.0885 0.1422 Uiso 1.0 4 calc R

loop_
_atom_site_aniso_label
_atom_site_aniso_U_11
_atom_site_aniso_U_22
_atom_site_aniso_U_33
_atom_site_aniso_U_12
_atom_site_aniso_U_13
_atom_site_aniso_U_23
Pd1 0.01617(14) 0.01538(12) 0.01420(12) -0.00312(9) 0.00124(9) -0.00108(9)
P1 0.0195(5) 0.0229(5) 0.0188(4) -0.0028(4) -0.0019(4) -0.0037(4)
P2 0.0251(5) 0.0164(4) 0.0241(5) -0.0056(4) 0.0076(4) 0.0003(4)
Si1 0.0186(5) 0.0134(4) 0.0138(4) -0.0017(4) -0.0003(4) 0.0004(3)
Si2 0.0162(5) 0.0157(4) 0.0145(4) -0.0007(4) 0.0016(3) 0.0002(3)
C1 0.0136(15) 0.0134(14) 0.0204(15) 0.0026(12) 0.0019(12) -0.0017(12)
C2 0.0160(16) 0.0140(14) 0.0196(15) 0.0019(12) 0.0018(12) -0.0000(12)
C3 0.0143(15) 0.0233(16) 0.0137(14) -0.0012(12) 0.0010(12) 0.0016(12)
C4 0.0232(18) 0.0277(18) 0.0211(16) 0.0007(14) 0.0013(13) 0.0031(14)
C5 0.0203(18) 0.038(2) 0.0227(17) -0.0014(15) -0.0025(13) 0.0071(15)
C6 0.0220(19) 0.053(3) 0.0182(17) -0.0132(17) -0.0034(14) -0.0004(16)
C7 0.0225(18) 0.0321(19) 0.0268(18) -0.0098(15) 0.0054(14) -0.0094(15)
C8 0.0179(17) 0.0219(16) 0.0228(17) -0.0019(13) 0.0020(13) -0.0004(13)
C9 0.0213(17) 0.0202(15) 0.0178(15) -0.0047(13) 0.0038(13) -0.0051(13)
C10 0.0250(18) 0.0200(16) 0.0326(19) -0.0042(14) 0.0055(15) 0.0015(14)
C11 0.038(3) 0.0273(19) 0.043(3) -0.0111(17) 0.0078(18) 0.0051(17)
C12 0.032(3) 0.049(3) 0.037(3) -0.0198(19) 0.0091(17) -0.0015(19)
C13 0.0175(19) 0.053(3) 0.036(2) -0.0060(17) 0.0064(15) -0.0056(19)
C14 0.0268(19) 0.034(2) 0.0247(18) 0.0026(15) 0.0045(14) 0.0016(15)
C15 0.0277(19) 0.0149(15) 0.0240(17) -0.0022(13) -0.0049(14) -0.0012(13)
C16 0.058(3) 0.0187(17) 0.0232(18) -0.0060(16) -0.0031(17) 0.0027(14)
C17 0.104(4) 0.023(2) 0.026(2) -0.002(3) -0.016(3) 0.0074(17)
C18 0.096(4) 0.0169(19) 0.044(3) 0.007(2) -0.033(3) 0.0056(18)
C19 0.061(3) 0.0230(19) 0.047(3) 0.0145(18) -0.021(2) -0.0133(18)
C20 0.0265(19) 0.0228(17) 0.0324(19) 0.0032(14) -0.0073(15) -0.0055(15)
C21 0.0224(17) 0.0133(14) 0.0188(15) -0.0056(12) 0.0054(12) 0.0000(12)
C22 0.0209(17) 0.0196(16) 0.0193(16) -0.0050(13) 0.0021(13) 0.0011(13)
C23 0.035(2) 0.0203(16) 0.0160(16) -0.0074(14) 0.0050(14) -0.0012(13)
C24 0.037(2) 0.0172(16) 0.0287(18) -0.0023(15) 0.0161(16) -0.0043(14)
C25 0.0222(18) 0.0202(17) 0.037(2) 0.0006(14) 0.0082(15) 0.0028(15)
C26 0.0226(17) 0.0154(15) 0.0253(17) -0.0039(13) 0.0034(13) 0.0014(13)
C27 0.0163(16) 0.0209(16) 0.0168(15) -0.0024(12) 0.0002(12) 0.0018(12)
C28 0.0277(19) 0.0211(17) 0.0198(16) 0.0002(14) 0.0008(13) -0.0005(13)
C29 0.0314(19) 0.0275(18) 0.0177(16) -0.0006(15) -0.0034(14) 0.0053(14)
C30 0.0258(19) 0.0252(18) 0.0327(19) 0.0063(14) -0.0001(15) 0.0073(15)
C31 0.0244(19) 0.0302(19) 0.0288(18) 0.0082(15) 0.0035(15) -0.0032(15)
C32 0.0187(17) 0.0256(17) 0.0207(16) 0.0032(13) 0.0033(13) 0.0008(13)
C33 0.0172(16) 0.0195(15) 0.0185(15) 0.0013(12) 0.0011(12) -0.0034(12)
C34 0.0200(18) 0.0230(17) 0.0246(17) -0.0036(13) 0.0034(13) -0.0001(14)
C35 0.0222(18) 0.0197(17) 0.039(2) -0.0002(14) -0.0007(15) -0.0059(15)
C36 0.0232(19) 0.0300(19) 0.0298(19) 0.0003(14) 0.0072(15) -0.0115(15)
C37 0.0250(19) 0.0286(18) 0.0232(17) -0.0037(14) 0.0083(14) -0.0010(14)
C38 0.0239(18) 0.0194(16) 0.0239(17) -0.0028(13) 0.0062(13) -0.0029(13)
C39 0.031(2) 0.059(3) 0.0204(18) -0.0130(18) -0.0012(15) -0.0113(17)
C40 0.030(3) 0.082(4) 0.029(2) 0.019(2) 0.0013(17) 0.004(2)
C41 0.081(4) 0.028(2) 0.031(2) -0.008(2) -0.010(2) -0.0054(17)
C42 0.025(2) 0.044(3) 0.046(3) -0.0120(17) 0.0086(17) 0.0071(19)
C43 0.039(3) 0.0201(17) 0.038(2) -0.0043(15) 0.0104(17) 0.0017(15)
C44 0.048(3) 0.031(2) 0.034(2) -0.0131(17) 0.0213(18) -0.0050(16)
C45 0.177(8) 0.070(5) 0.073(5) 0.052(5) 0.058(6) 0.008(4)
C46 0.107(5) 0.038(3) 0.068(4) 0.004(3) 0.054(4) -0.000(3)
C47 0.121(7) 0.067(5) 0.110(7) 0.023(5) 0.041(5) -0.040(5)
C48 0.045(7) 0.139(13) 0.177(16) -0.017(8) 0.037(9) -0.138(13)

loop_
_atom_type_symbol
_atom_type_description
_atom_type_scat_dispersion_real
_atom_type_scat_dispersion_imag
_atom_type_scat_source
C C 0.0033 0.0016
;
International Tables for Crystallography
(1992, Vol. C, Tables 4.2.6.8 and 6.1.1.4)
;
H H 0.0000 0.0000
;
International Tables for Crystallography
(1992, Vol. C, Table 6.1.1.4)
;
P P 0.1023 0.0942
;
International Tables for Crystallography
(1992, Vol. C, Tables 4.2.6.8 and 6.1.1.4)
;
Pd Pd -0.9988 1.0072
;
International Tables for Crystallography
(1992, Vol. C, Tables 4.2.6.8 and 6.1.1.4)
;
Si Si 0.0817 0.0704
;
International Tables for Crystallography
(1992, Vol. C, Tables 4.2.6.8 and 6.1.1.4)
;

loop_
_geom_angle_atom_site_label_1
_geom_angle_atom_site_label_2
_geom_angle_atom_site_label_3
_geom_angle
_geom_angle_publ_flag
_geom_angle_site_symmetry_1
_geom_angle_site_symmetry_3
P1 Pd1 P2 95.36(3) yes . .
P1 Pd1 Si1 169.81(4) yes . .
P1 Pd1 Si2 93.46(3) yes . .
P2 Pd1 Si1 93.49(3) yes . .
P2 Pd1 Si2 171.07(3) yes . .
Si1 Pd1 Si2 77.60(3) yes . .
Pd1 P1 C39 123.65(13) yes . .
Pd1 P1 C40 115.01(14) yes . .
Pd1 P1 C41 113.98(13) yes . .
C39 P1 C40 99.03(18) yes . .
C39 P1 C41 98.15(19) yes . .
C40 P1 C41 103.9(2) yes . .
Pd1 P2 C42 120.83(13) yes . .
Pd1 P2 C43 109.15(13) yes . .
Pd1 P2 C44 122.29(13) yes . .
C42 P2 C43 101.21(17) yes . .
C42 P2 C44 98.36(19) yes . .
C43 P2 C44 101.64(17) yes . .
Pd1 Si1 C1 115.91(10) yes . .
Pd1 Si1 C15 108.16(10) yes . .
Pd1 Si1 C21 114.44(10) yes . .
C1 Si1 C15 105.52(14) yes . .
C1 Si1 C21 103.40(14) yes . .
C15 Si1 C21 108.90(14) yes . .
Pd1 Si2 C2 116.45(10) yes . .
Pd1 Si2 C27 108.49(10) yes . .
Pd1 Si2 C33 114.00(10) yes . .
C2 Si2 C27 105.04(13) yes . .
C2 Si2 C33 101.90(13) yes . .
C27 Si2 C33 110.48(14) yes . .
Si1 C1 C2 114.9(2) yes . .
Si1 C1 C3 120.7(3) yes . .
C2 C1 C3 124.0(3) yes . .
Si2 C2 C1 114.5(3) yes . .
Si2 C2 C9 120.9(2) yes . .
C1 C2 C9 124.2(3) yes . .
C1 C3 C4 121.6(3) yes . .
C1 C3 C8 120.1(3) yes . .
C4 C3 C8 118.3(3) yes . .
C3 C4 C5 120.5(3) yes . .
C4 C5 C6 120.4(3) yes . .
C5 C6 C7 120.3(3) yes . .
C6 C7 C8 119.6(4) yes . .
C3 C8 C7 120.9(3) yes . .
C2 C9 C10 121.6(3) yes . .
C2 C9 C14 120.6(3) yes . .
C10 C9 C14 117.7(3) yes . .
C9 C10 C11 120.9(3) yes . .
C10 C11 C12 120.4(4) yes . .
C11 C12 C13 119.5(4) yes . .
C12 C13 C14 120.7(4) yes . .
C9 C14 C13 120.8(4) yes . .
Si1 C15 C16 125.2(3) yes . .
Si1 C15 C20 117.9(3) yes . .
C16 C15 C20 116.9(3) yes . .
C15 C16 C17 120.9(4) yes . .
C16 C17 C18 121.1(4) yes . .
C17 C18 C19 119.6(4) yes . .
C18 C19 C20 119.9(4) yes . .
C15 C20 C19 121.7(4) yes . .
Si1 C21 C22 123.0(3) yes . .
Si1 C21 C26 120.1(3) yes . .
C22 C21 C26 116.7(3) yes . .
C21 C22 C23 121.5(3) yes . .
C22 C23 C24 120.2(3) yes . .
C23 C24 C25 119.5(4) yes . .
C24 C25 C26 120.9(3) yes . .
C21 C26 C25 121.2(3) yes . .
Si2 C27 C28 126.8(3) yes . .
Si2 C27 C32 116.6(3) yes . .
C28 C27 C32 116.5(3) yes . .
C27 C28 C29 121.5(3) yes . .
C28 C29 C30 120.5(3) yes . .
C29 C30 C31 119.1(3) yes . .
C30 C31 C32 120.4(4) yes . .
C27 C32 C31 121.9(3) yes . .
Si2 C33 C34 120.5(3) yes . .
Si2 C33 C38 122.4(3) yes . .
C34 C33 C38 117.1(3) yes . .
C33 C34 C35 121.8(3) yes . .
C34 C35 C36 119.7(3) yes . .
C35 C36 C37 119.3(4) yes . .
C36 C37 C38 120.6(4) yes . .
C33 C38 C37 121.3(3) yes . .
C46 C45 C47 111.1(7) yes . 3_665
C45 C46 C47 128.4(7) yes . .
C45 C47 C46 120.5(7) yes 3_665 .
C45 C47 C48 101.6(10) yes 3_665 .
C46 C47 C48 137.6(10) yes . .
C3 C4 H1 119.743 no . .
C5 C4 H1 119.755 no . .
C4 C5 H2 119.801 no . .
C6 C5 H2 119.821 no . .
C5 C6 H3 119.838 no . .
C7 C6 H3 119.844 no . .
C6 C7 H4 120.226 no . .
C8 C7 H4 120.219 no . .
C3 C8 H5 119.531 no . .
C7 C8 H5 119.539 no . .
C9 C10 H6 119.534 no . .
C11 C10 H6 119.536 no . .
C10 C11 H7 119.795 no . .
C12 C11 H7 119.798 no . .
C11 C12 H8 120.264 no . .
C13 C12 H8 120.271 no . .
C12 C13 H9 119.626 no . .
C14 C13 H9 119.642 no . .
C9 C14 H10 119.598 no . .
C13 C14 H10 119.599 no . .
C15 C16 H11 119.551 no . .
C17 C16 H11 119.557 no . .
C16 C17 H12 119.467 no . .
C18 C17 H12 119.467 no . .
C17 C18 H13 120.232 no . .
C19 C18 H13 120.214 no . .
C18 C19 H14 120.044 no . .
C20 C19 H14 120.049 no . .
C15 C20 H15 119.153 no . .
C19 C20 H15 119.162 no . .
C21 C22 H16 119.255 no . .
C23 C22 H16 119.256 no . .
C22 C23 H17 119.905 no . .
C24 C23 H17 119.882 no . .
C23 C24 H18 120.268 no . .
C25 C24 H18 120.259 no . .
C24 C25 H19 119.575 no . .
C26 C25 H19 119.560 no . .
C21 C26 H20 119.386 no . .
C25 C26 H20 119.390 no . .
C27 C28 H21 119.247 no . .
C29 C28 H21 119.218 no . .
C28 C29 H22 119.741 no . .
C30 C29 H22 119.746 no . .
C29 C30 H23 120.448 no . .
C31 C30 H23 120.444 no . .
C30 C31 H24 119.803 no . .
C32 C31 H24 119.796 no . .
C27 C32 H25 119.028 no . .
C31 C32 H25 119.046 no . .
C33 C34 H26 119.084 no . .
C35 C34 H26 119.109 no . .
C34 C35 H27 120.157 no . .
C36 C35 H27 120.146 no . .
C35 C36 H28 120.342 no . .
C37 C36 H28 120.333 no . .
C36 C37 H29 119.687 no . .
C38 C37 H29 119.690 no . .
C33 C38 H30 119.336 no . .
C37 C38 H30 119.343 no . .
P1 C39 H31 109.467 no . .
P1 C39 H32 109.466 no . .
P1 C39 H33 109.468 no . .
H31 C39 H32 109.473 no . .
H31 C39 H33 109.485 no . .
H32 C39 H33 109.469 no . .
P1 C40 H34 109.471 no . .
P1 C40 H35 109.472 no . .
P1 C40 H36 109.473 no . .
H34 C40 H35 109.471 no . .
H34 C40 H36 109.474 no . .
H35 C40 H36 109.465 no . .
P1 C41 H37 109.481 no . .
P1 C41 H38 109.470 no . .
P1 C41 H39 109.468 no . .
H37 C41 H38 109.469 no . .
H37 C41 H39 109.472 no . .
H38 C41 H39 109.467 no . .
P2 C42 H40 109.471 no . .
P2 C42 H41 109.477 no . .
P2 C42 H42 109.457 no . .
H40 C42 H41 109.480 no . .
H40 C42 H42 109.475 no . .
H41 C42 H42 109.468 no . .
P2 C43 H43 109.476 no . .
P2 C43 H44 109.469 no . .
P2 C43 H45 109.461 no . .
H43 C43 H44 109.479 no . .
H43 C43 H45 109.474 no . .
H44 C43 H45 109.467 no . .
P2 C44 H46 109.474 no . .
P2 C44 H47 109.467 no . .
P2 C44 H48 109.477 no . .
H46 C44 H47 109.471 no . .
H46 C44 H48 109.474 no . .
H47 C44 H48 109.465 no . .
C46 C45 H49 124.448 no . .
C47 C45 H49 124.459 no 3_665 .
C45 C46 H50 115.826 no . .
C47 C46 H50 115.821 no . .
C47 C48 H51 109.466 no . .
C47 C48 H52 109.474 no . .
C47 C48 H53 109.474 no . .
H51 C48 H52 109.472 no . .
H51 C48 H53 109.467 no . .
H52 C48 H53 109.474 no . .

loop_
_geom_bond_atom_site_label_1
_geom_bond_atom_site_label_2
_geom_bond_distance
_geom_bond_publ_flag
_geom_bond_site_symmetry_2
Pd1 P1 2.3811(9) yes .
Pd1 P2 2.3993(9) yes .
Pd1 Si1 2.3637(9) yes .
Pd1 Si2 2.3523(9) yes .
P1 C39 1.823(4) yes .
P1 C40 1.809(4) yes .
P1 C41 1.819(4) yes .
P2 C42 1.835(4) yes .
P2 C43 1.823(4) yes .
P2 C44 1.825(4) yes .
Si1 C1 1.904(3) yes .
Si1 C15 1.897(4) yes .
Si1 C21 1.896(4) yes .
Si2 C2 1.907(3) yes .
Si2 C27 1.908(3) yes .
Si2 C33 1.905(4) yes .
C1 C2 1.353(5) yes .
C1 C3 1.486(4) yes .
C2 C9 1.498(5) yes .
C3 C4 1.405(5) yes .
C3 C8 1.398(5) yes .
C4 C5 1.384(5) yes .
C5 C6 1.385(6) yes .
C6 C7 1.382(5) yes .
C7 C8 1.398(5) yes .
C9 C10 1.403(5) yes .
C9 C14 1.396(5) yes .
C10 C11 1.385(6) yes .
C11 C12 1.382(6) yes .
C12 C13 1.374(6) yes .
C13 C14 1.388(6) yes .
C15 C16 1.400(5) yes .
C15 C20 1.405(5) yes .
C16 C17 1.397(6) yes .
C17 C18 1.364(7) yes .
C18 C19 1.387(7) yes .
C19 C20 1.390(5) yes .
C21 C22 1.412(4) yes .
C21 C26 1.403(5) yes .
C22 C23 1.386(5) yes .
C23 C24 1.382(5) yes .
C24 C25 1.377(5) yes .
C25 C26 1.385(5) yes .
C27 C28 1.407(5) yes .
C27 C32 1.395(5) yes .
C28 C29 1.386(5) yes .
C29 C30 1.380(5) yes .
C30 C31 1.384(5) yes .
C31 C32 1.384(5) yes .
C33 C34 1.400(5) yes .
C33 C38 1.398(5) yes .
C34 C35 1.393(5) yes .
C35 C36 1.391(5) yes .
C36 C37 1.382(5) yes .
C37 C38 1.389(5) yes .
C45 C46 1.328(10) yes .
C45 C47 1.474(11) yes 3_665
C46 C47 1.365(11) yes .
C47 C48 1.157(14) yes .
C4 H1 0.950 no .
C5 H2 0.950 no .
C6 H3 0.950 no .
C7 H4 0.950 no .
C8 H5 0.950 no .
C10 H6 0.950 no .
C11 H7 0.950 no .
C12 H8 0.950 no .
C13 H9 0.950 no .
C14 H10 0.950 no .
C16 H11 0.950 no .
C17 H12 0.950 no .
C18 H13 0.950 no .
C19 H14 0.950 no .
C20 H15 0.950 no .
C22 H16 0.950 no .
C23 H17 0.950 no .
C24 H18 0.950 no .
C25 H19 0.950 no .
C26 H20 0.950 no .
C28 H21 0.950 no .
C29 H22 0.950 no .
C30 H23 0.950 no .
C31 H24 0.950 no .
C32 H25 0.950 no .
C34 H26 0.950 no .
C35 H27 0.950 no .
C36 H28 0.950 no .
C37 H29 0.950 no .
C38 H30 0.950 no .
C39 H31 0.980 no .
C39 H32 0.980 no .
C39 H33 0.980 no .
C40 H34 0.980 no .
C40 H35 0.980 no .
C40 H36 0.980 no .
C41 H37 0.980 no .
C41 H38 0.980 no .
C41 H39 0.980 no .
C42 H40 0.980 no .
C42 H41 0.980 no .
C42 H42 0.980 no .
C43 H43 0.980 no .
C43 H44 0.980 no .
C43 H45 0.980 no .
C44 H46 0.980 no .
C44 H47 0.980 no .
C44 H48 0.980 no .
C45 H49 0.950 no .
C46 H50 0.950 no .
C48 H51 0.980 no .
C48 H52 0.980 no .
C48 H53 0.980 no .
